data_4329395
loop_
_publ_author_name
'Goutam Nandi'
'Sabyasachi Sarkar'

_publ_contact_author_address
;Department of Chemistry
Indian Institute of Technology Kanpur
Kanpur, U.P.
India - 208016
;
_publ_contact_author_email abya@iitk.ac.in
_publ_contact_author_fax 915122597265
_publ_contact_author_name 'Sabyasachi Sarkar'
_publ_contact_author_phone 915122597265
_publ_section_title
;
 Solid-State Synthesis of Molybdenum and Tungsten Porphyrins and Aerial
 Oxidation of Coordinated Benzenethiolate to Benzenesulfonate
;
_journal_name_full 'Inorganic Chemistry'
_journal_page_first 6412
_journal_page_last 6420
_journal_paper_doi 10.1021/ic3008377
_journal_volume 51
_journal_year 2012
_chemical_formula_moiety 'C51 H33 N4 O3 W'
_chemical_formula_sum 'C51 H33 N4 O3 W'
_chemical_formula_weight 933.66
_chemical_name_systematic
;
 ?
;
_space_group_IT_number 2
_symmetry_cell_setting triclinic
_symmetry_space_group_name_Hall '-P 1'
_symmetry_space_group_name_H-M 'P -1'
_atom_sites_solution_hydrogens geom
_atom_sites_solution_primary direct
_atom_sites_solution_secondary difmap
_audit_creation_method SHELXL-97
_cell_angle_alpha 87.777(5)
_cell_angle_beta 79.837(5)
_cell_angle_gamma 77.322(5)
_cell_formula_units_Z 2
_cell_length_a 10.341(5)
_cell_length_b 11.124(5)
_cell_length_c 17.438(5)
_cell_measurement_temperature 100(2)
_cell_measurement_theta_max 25.50
_cell_measurement_theta_min 1.88
_cell_volume 1926.3(14)
_computing_cell_refinement 'SAINT (Bruker, 2002)'
_computing_data_collection 'SMART (Bruker, 2002)'
_computing_data_reduction 'SAINT (Bruker, 2002)'
_computing_molecular_graphics 'Diamond 3.1e'
_computing_structure_refinement 'SHELXL-97 (Sheldrick, 1997)'
_computing_structure_solution SIR-97
_diffrn_ambient_temperature 100(2)
_diffrn_measured_fraction_theta_full 0.979
_diffrn_measured_fraction_theta_max 0.975
_diffrn_measurement_device_type 'CCD Area Detector'
_diffrn_measurement_method 'Omega Scans'
_diffrn_radiation_monochromator graphite
_diffrn_radiation_source 'fine-focus sealed tube'
_diffrn_radiation_type MoK\a
_diffrn_radiation_wavelength 0.71069
_diffrn_reflns_av_R_equivalents 0.0295
_diffrn_reflns_av_sigmaI/netI 0.0614
_diffrn_reflns_limit_h_max 12
_diffrn_reflns_limit_h_min -6
_diffrn_reflns_limit_k_max 13
_diffrn_reflns_limit_k_min -13
_diffrn_reflns_limit_l_max 21
_diffrn_reflns_limit_l_min -21
_diffrn_reflns_number 10316
_diffrn_reflns_theta_full 25.00
_diffrn_reflns_theta_max 25.50
_diffrn_reflns_theta_min 1.88
_exptl_absorpt_coefficient_mu 3.051
_exptl_absorpt_correction_T_max 0.980
_exptl_absorpt_correction_T_min 0.972
_exptl_absorpt_correction_type empirical
_exptl_absorpt_process_details 'SADABS (Bruker, 2002)'
_exptl_crystal_colour Purple
_exptl_crystal_density_diffrn 1.610
_exptl_crystal_description Needle
_exptl_crystal_F_000 930
_exptl_crystal_size_max 0.08
_exptl_crystal_size_mid 0.06
_exptl_crystal_size_min 0.05
_refine_diff_density_max 6.154
_refine_diff_density_min -1.689
_refine_diff_density_rms 0.355
_refine_ls_extinction_method none
_refine_ls_goodness_of_fit_ref 1.163
_refine_ls_hydrogen_treatment constr
_refine_ls_matrix_type full
_refine_ls_number_parameters 532
_refine_ls_number_reflns 7008
_refine_ls_number_restraints 0
_refine_ls_restrained_S_all 1.163
_refine_ls_R_factor_all 0.0712
_refine_ls_R_factor_gt 0.0588
_refine_ls_shift/su_max 0.000
_refine_ls_shift/su_mean 0.000
_refine_ls_structure_factor_coef Fsqd
_refine_ls_weighting_details 'calc w=1/[\s^2^(Fo^2^)+(0.1052P)^2^+4.8701P] where P=(Fo^2^+2Fc^2^)/3'
_refine_ls_weighting_scheme calc
_refine_ls_wR_factor_gt 0.1545
_refine_ls_wR_factor_ref 0.1805
_reflns_number_gt 6087
_reflns_number_total 7008
_reflns_threshold_expression >2sigma(I)
_cod_data_source_file ic3008377_si_001_2.cif
_cod_data_source_block 12mardm
_cod_database_code 4329395

loop_
_symmetry_equiv_pos_as_xyz
'x, y, z'
'-x, -y, -z'

loop_
_atom_site_label
_atom_site_type_symbol
_atom_site_fract_x
_atom_site_fract_y
_atom_site_fract_z
_atom_site_U_iso_or_equiv
_atom_site_adp_type
_atom_site_occupancy
_atom_site_symmetry_multiplicity
_atom_site_calc_flag
_atom_site_refinement_flags
W1 W 0.79651(3) 0.31098(3) 0.21297(2) 0.02374(16) Uani 1 1 d .
O1 O 0.8791(6) 0.3686(5) 0.1297(4) 0.0250(13) Uani 1 1 d .
O2 O 0.6943(6) 0.2546(5) 0.3156(3) 0.0211(12) Uani 1 1 d .
O3 O 0.5085(8) 0.3627(7) 0.3911(5) 0.050(2) Uani 1 1 d .
N1 N 0.9147(7) 0.1321(6) 0.2070(4) 0.0200(14) Uani 1 1 d .
N2 N 0.9167(7) 0.3609(6) 0.2865(4) 0.0203(14) Uani 1 1 d .
N3 N 0.6554(7) 0.4761(6) 0.2396(4) 0.0185(14) Uani 1 1 d .
N4 N 0.6586(7) 0.2502(6) 0.1588(4) 0.0214(15) Uani 1 1 d .
C1 C 1.0914(8) 0.1659(7) 0.2792(5) 0.0190(17) Uani 1 1 d .
C2 C 1.0343(8) 0.2887(7) 0.3053(5) 0.0204(17) Uani 1 1 d .
C3 C 1.0813(9) 0.3558(8) 0.3591(5) 0.0244(18) Uani 1 1 d .
H3 H 1.1575 0.3283 0.3818 0.029 Uiso 1 1 calc R
C4 C 0.9955(9) 0.4656(8) 0.3709(5) 0.0231(18) Uani 1 1 d .
H4 H 1.0028 0.5284 0.4024 0.028 Uiso 1 1 calc R
C5 C 0.8901(8) 0.4693(7) 0.3262(4) 0.0201(17) Uani 1 1 d .
C6 C 0.7797(8) 0.5678(7) 0.3233(5) 0.0186(16) Uani 1 1 d .
C7 C 0.6714(8) 0.5704(7) 0.2844(5) 0.0206(17) Uani 1 1 d .
C8 C 0.5573(9) 0.6689(8) 0.2841(5) 0.0241(18) Uani 1 1 d .
H8 H 0.5413 0.7435 0.3100 0.029 Uiso 1 1 calc R
C9 C 0.4762(9) 0.6359(8) 0.2398(5) 0.0232(18) Uani 1 1 d .
H9 H 0.3955 0.6838 0.2292 0.028 Uiso 1 1 calc R
C10 C 0.5370(8) 0.5145(7) 0.2123(5) 0.0194(17) Uani 1 1 d .
C11 C 0.4843(8) 0.4449(7) 0.1644(5) 0.0186(16) Uani 1 1 d .
C12 C 0.5397(8) 0.3213(8) 0.1410(5) 0.0208(17) Uani 1 1 d .
C13 C 0.4832(8) 0.2491(8) 0.0961(5) 0.0218(17) Uani 1 1 d .
H13 H 0.4031 0.2748 0.0769 0.026 Uiso 1 1 calc R
C14 C 0.5654(9) 0.1373(8) 0.0860(5) 0.0252(19) Uani 1 1 d .
H14 H 0.5522 0.0724 0.0584 0.030 Uiso 1 1 calc R
C15 C 0.6768(8) 0.1350(7) 0.1249(5) 0.0189(16) Uani 1 1 d .
C16 C 0.7859(8) 0.0370(7) 0.1290(5) 0.0204(17) Uani 1 1 d .
C17 C 0.8955(8) 0.0343(7) 0.1660(5) 0.0192(17) Uani 1 1 d .
C18 C 1.0100(9) -0.0617(7) 0.1663(5) 0.0232(18) Uani 1 1 d .
H18 H 1.0243 -0.1380 0.1425 0.028 Uiso 1 1 calc R
C19 C 1.0959(9) -0.0264(7) 0.2064(5) 0.0226(18) Uani 1 1 d .
H19 H 1.1791 -0.0726 0.2142 0.027 Uiso 1 1 calc R
C20 C 1.0356(8) 0.0940(7) 0.2340(5) 0.0210(17) Uani 1 1 d .
C21 C 1.2220(8) 0.1042(7) 0.3048(5) 0.0182(16) Uani 1 1 d .
C22 C 1.3368(9) 0.1486(8) 0.2826(5) 0.0272(19) Uani 1 1 d .
H22 H 1.3349 0.2175 0.2505 0.033 Uiso 1 1 calc R
C23 C 1.4578(9) 0.0910(8) 0.3079(5) 0.028(2) Uani 1 1 d .
H23 H 1.5345 0.1230 0.2939 0.034 Uiso 1 1 calc R
C24 C 1.4611(9) -0.0120(8) 0.3530(5) 0.028(2) Uani 1 1 d .
H24 H 1.5415 -0.0522 0.3680 0.033 Uiso 1 1 calc R
C25 C 1.3462(9) -0.0576(7) 0.3767(5) 0.0254(19) Uani 1 1 d .
H25 H 1.3489 -0.1270 0.4084 0.030 Uiso 1 1 calc R
C26 C 1.2280(8) 0.0007(7) 0.3531(5) 0.0223(17) Uani 1 1 d .
H26 H 1.1506 -0.0294 0.3696 0.027 Uiso 1 1 calc R
C27 C 0.7755(8) 0.6819(7) 0.3663(5) 0.0215(17) Uani 1 1 d .
C28 C 0.8362(10) 0.7725(8) 0.3293(6) 0.031(2) Uani 1 1 d .
H28 H 0.8816 0.7597 0.2782 0.037 Uiso 1 1 calc R
C29 C 0.8312(10) 0.8824(8) 0.3663(6) 0.032(2) Uani 1 1 d .
H29 H 0.8709 0.9431 0.3400 0.038 Uiso 1 1 calc R
C30 C 0.7663(9) 0.9003(8) 0.4427(6) 0.030(2) Uani 1 1 d .
H30 H 0.7628 0.9731 0.4683 0.036 Uiso 1 1 calc R
C31 C 0.7062(10) 0.8091(8) 0.4813(5) 0.029(2) Uani 1 1 d .
H31 H 0.6633 0.8207 0.5329 0.035 Uiso 1 1 calc R
C32 C 0.7103(10) 0.7010(8) 0.4428(5) 0.029(2) Uani 1 1 d .
H32 H 0.6690 0.6409 0.4686 0.034 Uiso 1 1 calc R
C33 C 0.3567(8) 0.5076(7) 0.1362(5) 0.0214(17) Uani 1 1 d .
C34 C 0.3617(9) 0.5852(9) 0.0742(6) 0.033(2) Uani 1 1 d .
H34 H 0.4449 0.5987 0.0499 0.039 Uiso 1 1 calc R
C35 C 0.2468(10) 0.6455(10) 0.0456(6) 0.035(2) Uani 1 1 d .
H35 H 0.2526 0.7012 0.0046 0.042 Uiso 1 1 calc R
C36 C 0.1235(9) 0.6207(8) 0.0795(6) 0.029(2) Uani 1 1 d .
H36 H 0.0464 0.6550 0.0590 0.035 Uiso 1 1 calc R
C37 C 0.1162(9) 0.5445(8) 0.1438(6) 0.035(2) Uani 1 1 d .
H37 H 0.0331 0.5315 0.1684 0.042 Uiso 1 1 calc R
C38 C 0.2316(9) 0.4874(8) 0.1722(6) 0.032(2) Uani 1 1 d .
H38 H 0.2256 0.4356 0.2152 0.038 Uiso 1 1 calc R
C39 C 0.7881(9) -0.0785(8) 0.0875(5) 0.0230(18) Uani 1 1 d .
C40 C 0.8386(10) -0.0930(9) 0.0090(6) 0.034(2) Uani 1 1 d .
H40 H 0.8708 -0.0298 -0.0192 0.041 Uiso 1 1 calc R
C41 C 0.8413(10) -0.2056(10) -0.0289(6) 0.036(2) Uani 1 1 d .
H41 H 0.8740 -0.2150 -0.0820 0.044 Uiso 1 1 calc R
C42 C 0.7967(9) -0.2981(8) 0.0120(6) 0.031(2) Uani 1 1 d .
H42 H 0.7992 -0.3712 -0.0129 0.037 Uiso 1 1 calc R
C43 C 0.7477(11) -0.2846(9) 0.0901(6) 0.041(3) Uani 1 1 d .
H43 H 0.7201 -0.3499 0.1183 0.049 Uiso 1 1 calc R
C44 C 0.7389(11) -0.1748(9) 0.1274(6) 0.036(2) Uani 1 1 d .
H44 H 0.6997 -0.1651 0.1797 0.044 Uiso 1 1 calc R
C45 C 0.6284(10) 0.3049(8) 0.3822(6) 0.034(2) Uani 1 1 d .
C46 C 0.7057(11) 0.2957(10) 0.4485(6) 0.040(2) Uani 1 1 d .
C47 C 0.8259(11) 0.2098(10) 0.4454(7) 0.042(3) Uani 1 1 d .
H47 H 0.8549 0.1564 0.4031 0.051 Uiso 1 1 calc R
C48 C 0.9053(12) 0.2005(11) 0.5035(7) 0.047(3) Uani 1 1 d .
H48 H 0.9854 0.1419 0.5003 0.056 Uiso 1 1 calc R
C49 C 0.8608(13) 0.2820(11) 0.5666(8) 0.054(3) Uani 1 1 d .
H49 H 0.9105 0.2770 0.6066 0.065 Uiso 1 1 calc R
C50 C 0.7403(13) 0.3716(10) 0.5692(6) 0.048(3) Uani 1 1 d .
H50 H 0.7143 0.4296 0.6091 0.057 Uiso 1 1 calc R
C51 C 0.6617(12) 0.3742(10) 0.5139(7) 0.046(3) Uani 1 1 d .
H51 H 0.5781 0.4284 0.5194 0.055 Uiso 1 1 calc R

loop_
_atom_site_aniso_label
_atom_site_aniso_U_11
_atom_site_aniso_U_22
_atom_site_aniso_U_33
_atom_site_aniso_U_23
_atom_site_aniso_U_13
_atom_site_aniso_U_12
W1 0.0236(2) 0.0193(2) 0.0295(2) -0.00704(14) -0.01180(15) 0.00007(14)
O1 0.026(3) 0.020(3) 0.032(3) -0.005(2) -0.012(3) -0.006(2)
O2 0.024(3) 0.019(3) 0.021(3) -0.007(2) -0.002(2) -0.006(2)
O3 0.040(4) 0.047(4) 0.060(5) -0.002(4) -0.009(4) -0.004(4)
N1 0.021(4) 0.012(3) 0.029(4) -0.007(3) -0.008(3) -0.004(3)
N2 0.021(4) 0.013(3) 0.027(4) -0.005(3) -0.009(3) 0.000(3)
N3 0.022(4) 0.013(3) 0.021(3) -0.006(3) -0.008(3) -0.002(3)
N4 0.020(4) 0.025(4) 0.018(3) -0.003(3) -0.006(3) -0.001(3)
C1 0.018(4) 0.013(4) 0.029(4) -0.001(3) -0.007(3) -0.007(3)
C2 0.020(4) 0.019(4) 0.025(4) -0.004(3) -0.008(3) -0.004(3)
C3 0.022(4) 0.022(4) 0.030(5) 0.002(3) -0.010(4) -0.002(3)
C4 0.027(5) 0.021(4) 0.026(4) -0.005(3) -0.008(4) -0.010(4)
C5 0.023(4) 0.023(4) 0.015(4) 0.001(3) -0.003(3) -0.006(3)
C6 0.022(4) 0.014(4) 0.018(4) 0.000(3) -0.004(3) 0.000(3)
C7 0.025(4) 0.016(4) 0.024(4) -0.002(3) -0.005(3) -0.010(3)
C8 0.029(5) 0.018(4) 0.025(4) -0.005(3) -0.004(4) -0.003(3)
C9 0.022(4) 0.020(4) 0.026(4) -0.004(3) -0.008(4) 0.002(3)
C10 0.016(4) 0.018(4) 0.023(4) -0.002(3) -0.006(3) 0.000(3)
C11 0.019(4) 0.019(4) 0.020(4) 0.000(3) -0.010(3) -0.004(3)
C12 0.018(4) 0.025(4) 0.021(4) 0.003(3) -0.007(3) -0.004(3)
C13 0.018(4) 0.024(4) 0.024(4) -0.003(3) -0.009(3) -0.002(3)
C14 0.026(5) 0.025(4) 0.028(5) -0.011(4) -0.011(4) -0.005(4)
C15 0.020(4) 0.021(4) 0.018(4) -0.002(3) -0.004(3) -0.008(3)
C16 0.023(4) 0.020(4) 0.020(4) -0.003(3) -0.004(3) -0.005(3)
C17 0.022(4) 0.016(4) 0.023(4) -0.006(3) -0.009(3) -0.006(3)
C18 0.029(5) 0.016(4) 0.024(4) -0.006(3) -0.009(4) 0.000(3)
C19 0.022(4) 0.015(4) 0.031(5) -0.001(3) -0.010(4) 0.000(3)
C20 0.019(4) 0.018(4) 0.023(4) 0.000(3) -0.006(3) 0.003(3)
C21 0.015(4) 0.018(4) 0.021(4) -0.007(3) -0.007(3) 0.002(3)
C22 0.027(5) 0.025(4) 0.032(5) -0.004(4) -0.008(4) -0.007(4)
C23 0.017(4) 0.035(5) 0.033(5) -0.013(4) -0.009(4) 0.001(4)
C24 0.024(5) 0.028(4) 0.033(5) -0.016(4) -0.015(4) 0.001(4)
C25 0.032(5) 0.016(4) 0.031(5) 0.000(3) -0.017(4) -0.004(4)
C26 0.020(4) 0.018(4) 0.029(4) -0.010(3) -0.004(3) -0.004(3)
C27 0.017(4) 0.021(4) 0.026(4) -0.004(3) -0.011(3) 0.003(3)
C28 0.037(5) 0.024(4) 0.032(5) -0.010(4) -0.006(4) -0.006(4)
C29 0.036(5) 0.022(4) 0.040(5) -0.007(4) -0.003(4) -0.014(4)
C30 0.032(5) 0.020(4) 0.042(5) -0.011(4) -0.016(4) -0.004(4)
C31 0.040(5) 0.021(4) 0.026(5) -0.009(4) -0.014(4) 0.003(4)
C32 0.035(5) 0.024(4) 0.029(5) -0.002(4) -0.010(4) -0.006(4)
C33 0.024(4) 0.014(4) 0.028(4) -0.007(3) -0.009(4) -0.001(3)
C34 0.014(4) 0.039(5) 0.045(6) 0.008(4) -0.011(4) -0.001(4)
C35 0.031(5) 0.043(6) 0.032(5) 0.007(4) -0.012(4) -0.003(4)
C36 0.020(4) 0.022(4) 0.044(5) -0.007(4) -0.018(4) 0.008(4)
C37 0.019(5) 0.028(5) 0.059(7) -0.008(4) -0.006(4) -0.008(4)
C38 0.029(5) 0.026(5) 0.042(6) 0.009(4) -0.012(4) -0.006(4)
C39 0.022(4) 0.025(4) 0.023(4) -0.008(3) -0.009(3) -0.004(3)
C40 0.039(6) 0.029(5) 0.029(5) -0.006(4) -0.002(4) 0.001(4)
C41 0.035(5) 0.046(6) 0.029(5) -0.022(4) -0.007(4) -0.005(5)
C42 0.029(5) 0.024(4) 0.042(5) -0.009(4) -0.021(4) 0.002(4)
C43 0.051(7) 0.030(5) 0.048(6) -0.003(4) -0.003(5) -0.026(5)
C44 0.046(6) 0.032(5) 0.032(5) -0.014(4) 0.004(4) -0.016(5)
C45 0.029(5) 0.026(5) 0.047(6) -0.002(4) -0.001(4) -0.012(4)
C46 0.044(6) 0.038(5) 0.040(6) 0.001(5) -0.009(5) -0.013(5)
C47 0.044(6) 0.042(6) 0.041(6) 0.007(5) -0.007(5) -0.011(5)
C48 0.047(7) 0.056(7) 0.043(6) 0.012(5) -0.017(5) -0.017(6)
C49 0.062(8) 0.047(7) 0.066(8) 0.013(6) -0.022(6) -0.033(6)
C50 0.068(8) 0.042(6) 0.039(6) -0.011(5) 0.000(6) -0.030(6)
C51 0.045(6) 0.035(5) 0.059(7) 0.015(5) -0.014(5) -0.014(5)

loop_
_atom_type_symbol
_atom_type_description
_atom_type_scat_dispersion_real
_atom_type_scat_dispersion_imag
_atom_type_scat_source
C C 0.0033 0.0016 'International Tables Vol C Tables 4.2.6.8 and 6.1.1.4'
H H 0.0000 0.0000 'International Tables Vol C Tables 4.2.6.8 and 6.1.1.4'
N N 0.0061 0.0033 'International Tables Vol C Tables 4.2.6.8 and 6.1.1.4'
O O 0.0106 0.0060 'International Tables Vol C Tables 4.2.6.8 and 6.1.1.4'
W W -0.8490 6.8722 'International Tables Vol C Tables 4.2.6.8 and 6.1.1.4'

loop_
_geom_angle_atom_site_label_1
_geom_angle_atom_site_label_2
_geom_angle_atom_site_label_3
_geom_angle
O1 W1 O2 176.0(2)
O1 W1 N4 95.9(3)
O2 W1 N4 86.0(2)
O1 W1 N1 98.0(3)
O2 W1 N1 85.6(2)
N4 W1 N1 89.5(3)
O1 W1 N3 94.0(3)
O2 W1 N3 82.5(2)
N4 W1 N3 88.8(3)
N1 W1 N3 168.0(3)
O1 W1 N2 94.6(3)
O2 W1 N2 83.5(2)
N4 W1 N2 169.5(3)
N1 W1 N2 89.5(3)
N3 W1 N2 90.0(3)
C45 O2 W1 137.2(5)
C20 N1 C17 107.7(6)
C20 N1 W1 126.1(5)
C17 N1 W1 125.7(5)
C5 N2 C2 107.8(7)
C5 N2 W1 125.7(5)
C2 N2 W1 126.4(5)
C10 N3 C7 107.9(7)
C10 N3 W1 126.9(5)
C7 N3 W1 125.1(5)
C12 N4 C15 107.0(7)
C12 N4 W1 126.4(6)
C15 N4 W1 126.1(5)
C20 C1 C2 126.6(7)
C20 C1 C21 116.7(7)
C2 C1 C21 116.7(7)
N2 C2 C1 124.9(7)
N2 C2 C3 108.3(7)
C1 C2 C3 126.6(8)
C4 C3 C2 107.5(8)
C4 C3 H3 126.2
C2 C3 H3 126.2
C3 C4 C5 108.2(7)
C3 C4 H4 125.9
C5 C4 H4 125.9
N2 C5 C6 125.9(7)
N2 C5 C4 108.1(7)
C6 C5 C4 126.0(7)
C7 C6 C5 127.0(7)
C7 C6 C27 115.9(7)
C5 C6 C27 117.1(7)
N3 C7 C6 126.0(7)
N3 C7 C8 107.3(7)
C6 C7 C8 126.7(7)
C9 C8 C7 108.7(7)
C9 C8 H8 125.7
C7 C8 H8 125.7
C8 C9 C10 107.3(7)
C8 C9 H9 126.4
C10 C9 H9 126.4
N3 C10 C11 125.5(7)
N3 C10 C9 108.8(7)
C11 C10 C9 125.7(8)
C10 C11 C12 126.0(7)
C10 C11 C33 117.0(7)
C12 C11 C33 117.0(7)
N4 C12 C11 125.3(8)
N4 C12 C13 108.7(7)
C11 C12 C13 126.0(7)
C14 C13 C12 108.1(7)
C14 C13 H13 125.9
C12 C13 H13 125.9
C13 C14 C15 108.4(7)
C13 C14 H14 125.8
C15 C14 H14 125.8
N4 C15 C16 124.8(7)
N4 C15 C14 107.7(7)
C16 C15 C14 127.5(7)
C17 C16 C15 127.9(7)
C17 C16 C39 115.5(7)
C15 C16 C39 116.6(7)
N1 C17 C16 125.1(7)
N1 C17 C18 106.7(7)
C16 C17 C18 128.2(7)
C19 C18 C17 109.9(7)
C19 C18 H18 125.0
C17 C18 H18 125.0
C18 C19 C20 107.0(7)
C18 C19 H19 126.5
C20 C19 H19 126.5
N1 C20 C19 108.6(7)
N1 C20 C1 125.6(7)
C19 C20 C1 125.8(8)
C22 C21 C26 118.3(8)
C22 C21 C1 121.4(7)
C26 C21 C1 120.3(7)
C21 C22 C23 120.8(9)
C21 C22 H22 119.6
C23 C22 H22 119.6
C24 C23 C22 119.3(9)
C24 C23 H23 120.4
C22 C23 H23 120.4
C23 C24 C25 120.8(8)
C23 C24 H24 119.6
C25 C24 H24 119.6
C26 C25 C24 119.4(8)
C26 C25 H25 120.3
C24 C25 H25 120.3
C25 C26 C21 121.3(8)
C25 C26 H26 119.3
C21 C26 H26 119.3
C28 C27 C32 118.7(8)
C28 C27 C6 119.7(8)
C32 C27 C6 121.7(8)
C27 C28 C29 121.7(9)
C27 C28 H28 119.1
C29 C28 H28 119.1
C30 C29 C28 119.1(9)
C30 C29 H29 120.4
C28 C29 H29 120.4
C29 C30 C31 119.9(8)
C29 C30 H30 120.0
C31 C30 H30 120.0
C32 C31 C30 120.0(9)
C32 C31 H31 120.0
C30 C31 H31 120.0
C27 C32 C31 120.5(9)
C27 C32 H32 119.7
C31 C32 H32 119.7
C34 C33 C38 118.5(8)
C34 C33 C11 120.1(8)
C38 C33 C11 121.4(8)
C33 C34 C35 122.4(9)
C33 C34 H34 118.8
C35 C34 H34 118.8
C36 C35 C34 118.7(9)
C36 C35 H35 120.7
C34 C35 H35 120.7
C37 C36 C35 119.5(8)
C37 C36 H36 120.3
C35 C36 H36 120.3
C36 C37 C38 120.7(9)
C36 C37 H37 119.6
C38 C37 H37 119.6
C37 C38 C33 120.0(9)
C37 C38 H38 120.0
C33 C38 H38 120.0
C40 C39 C44 118.3(8)
C40 C39 C16 121.1(8)
C44 C39 C16 120.7(8)
C39 C40 C41 119.8(9)
C39 C40 H40 120.1
C41 C40 H40 120.1
C42 C41 C40 120.4(9)
C42 C41 H41 119.8
C40 C41 H41 119.8
C41 C42 C43 120.1(9)
C41 C42 H42 119.9
C43 C42 H42 119.9
C42 C43 C44 120.6(9)
C42 C43 H43 119.7
C44 C43 H43 119.7
C43 C44 C39 120.7(9)
C43 C44 H44 119.6
C39 C44 H44 119.6
O3 C45 O2 123.0(10)
O3 C45 C46 119.9(9)
O2 C45 C46 117.0(8)
C47 C46 C51 118.0(10)
C47 C46 C45 119.7(10)
C51 C46 C45 122.2(10)
C46 C47 C48 122.4(11)
C46 C47 H47 118.8
C48 C47 H47 118.8
C49 C48 C47 118.2(12)
C49 C48 H48 120.9
C47 C48 H48 120.9
C48 C49 C50 119.7(11)
C48 C49 H49 120.1
C50 C49 H49 120.1
C51 C50 C49 120.7(11)
C51 C50 H50 119.7
C49 C50 H50 119.7
C50 C51 C46 120.7(11)
C50 C51 H51 119.7
C46 C51 H51 119.7

loop_
_geom_bond_atom_site_label_1
_geom_bond_atom_site_label_2
_geom_bond_distance
W1 O1 1.725(6)
W1 O2 2.061(6)
W1 N4 2.081(7)
W1 N1 2.090(6)
W1 N3 2.090(6)
W1 N2 2.102(7)
O2 C45 1.315(11)
O3 C45 1.251(12)
N1 C20 1.387(10)
N1 C17 1.392(10)
N2 C5 1.364(10)
N2 C2 1.387(10)
N3 C10 1.367(10)
N3 C7 1.387(10)
N4 C12 1.387(10)
N4 C15 1.394(10)
C1 C20 1.416(12)
C1 C2 1.423(11)
C1 C21 1.508(11)
C2 C3 1.431(12)
C3 C4 1.342(12)
C3 H3 0.9300
C4 C5 1.440(12)
C4 H4 0.9300
C5 C6 1.405(11)
C6 C7 1.402(12)
C6 C27 1.487(11)
C7 C8 1.423(12)
C8 C9 1.349(12)
C8 H8 0.9300
C9 C10 1.422(11)
C9 H9 0.9300
C10 C11 1.410(11)
C11 C12 1.415(11)
C11 C33 1.505(11)
C12 C13 1.420(12)
C13 C14 1.342(12)
C13 H13 0.9300
C14 C15 1.432(12)
C14 H14 0.9300
C15 C16 1.396(12)
C16 C17 1.393(11)
C16 C39 1.494(11)
C17 C18 1.411(11)
C18 C19 1.350(12)
C18 H18 0.9300
C19 C20 1.411(11)
C19 H19 0.9300
C21 C22 1.373(12)
C21 C26 1.396(12)
C22 C23 1.411(12)
C22 H22 0.9300
C23 C24 1.362(14)
C23 H23 0.9300
C24 C25 1.383(13)
C24 H24 0.9300
C25 C26 1.376(12)
C25 H25 0.9300
C26 H26 0.9300
C27 C28 1.383(13)
C27 C32 1.386(12)
C28 C29 1.392(12)
C28 H28 0.9300
C29 C30 1.381(14)
C29 H29 0.9300
C30 C31 1.396(13)
C30 H30 0.9300
C31 C32 1.389(12)
C31 H31 0.9300
C32 H32 0.9300
C33 C34 1.359(13)
C33 C38 1.396(13)
C34 C35 1.395(13)
C34 H34 0.9300
C35 C36 1.388(14)
C35 H35 0.9300
C36 C37 1.381(14)
C36 H36 0.9300
C37 C38 1.387(13)
C37 H37 0.9300
C38 H38 0.9300
C39 C40 1.378(12)
C39 C44 1.396(13)
C40 C41 1.432(13)
C40 H40 0.9300
C41 C42 1.347(14)
C41 H41 0.9300
C42 C43 1.368(14)
C42 H42 0.9300
C43 C44 1.384(13)
C43 H43 0.9300
C44 H44 0.9300
C45 C46 1.506(15)
C46 C47 1.386(15)
C46 C51 1.411(16)
C47 C48 1.400(16)
C47 H47 0.9300
C48 C49 1.399(18)
C48 H48 0.9300
C49 C50 1.409(18)
C49 H49 0.9300
C50 C51 1.362(16)
C50 H50 0.9300
C51 H51 0.9300
